data_1502556
loop_
_publ_author_name
'Saitman, Alec'
'Rulliere, Pauline'
'Sullivan, Steven D. E.'
'Theodorakis, Emmanuel A.'

_publ_section_title
;
 Total synthesis of norcembrenolide B and scabrolide D.
;
_journal_issue 21
_journal_name_full 'Organic letters'
_journal_page_first 5854
_journal_page_last 5857
_journal_paper_doi 10.1021/ol202476j
_journal_volume 13
_journal_year 2011
_chemical_formula_sum 'C19 H28 O3'
_chemical_formula_weight 304.41
_chemical_name_systematic
; 
 ? 
;
_space_group_IT_number 2
_symmetry_cell_setting triclinic
_symmetry_space_group_name_Hall '-P 1'
_symmetry_space_group_name_H-M 'P -1'
_atom_sites_solution_hydrogens geom
_atom_sites_solution_primary direct
_atom_sites_solution_secondary difmap
_audit_creation_method SHELXL-97
_cell_angle_alpha 64.7470(10)
_cell_angle_beta 83.9900(10)
_cell_angle_gamma 68.1970(10)
_cell_formula_units_Z 2
_cell_length_a 9.2014(6)
_cell_length_b 10.1359(7)
_cell_length_c 10.2245(7)
_cell_measurement_reflns_used 2896
_cell_measurement_temperature 296(2)
_cell_measurement_theta_max 25.38
_cell_measurement_theta_min 2.21
_cell_volume 799.12(9)
_computing_structure_refinement 'SHELXL-97 (Sheldrick, 2008)'
_computing_structure_solution 'SHELXS-97 (Sheldrick, 2008)'
_diffrn_ambient_temperature 296(2)
_diffrn_measured_fraction_theta_full 0.990
_diffrn_measured_fraction_theta_max 0.990
_diffrn_radiation_monochromator graphite
_diffrn_radiation_source 'fine-focus sealed tube'
_diffrn_radiation_type MoK\a
_diffrn_radiation_wavelength 0.71073
_diffrn_reflns_av_R_equivalents 0.0167
_diffrn_reflns_av_sigmaI/netI 0.0169
_diffrn_reflns_limit_h_max 11
_diffrn_reflns_limit_h_min -11
_diffrn_reflns_limit_k_max 12
_diffrn_reflns_limit_k_min -12
_diffrn_reflns_limit_l_max 11
_diffrn_reflns_limit_l_min -12
_diffrn_reflns_number 8438
_diffrn_reflns_theta_full 25.38
_diffrn_reflns_theta_max 25.38
_diffrn_reflns_theta_min 2.21
_exptl_absorpt_coefficient_mu 0.083
_exptl_absorpt_correction_T_max 0.9706
_exptl_absorpt_correction_T_min 0.9650
_exptl_absorpt_correction_type multi-scan
_exptl_absorpt_process_details SADABS
_exptl_crystal_colour Colourless
_exptl_crystal_density_diffrn 1.265
_exptl_crystal_density_method 'not measured'
_exptl_crystal_description Block
_exptl_crystal_F_000 332
_exptl_crystal_size_max 0.43
_exptl_crystal_size_mid 0.40
_exptl_crystal_size_min 0.36
_refine_diff_density_max 0.159
_refine_diff_density_min -0.132
_refine_diff_density_rms 0.027
_refine_ls_extinction_coef 0.018(3)
_refine_ls_extinction_expression Fc^*^=kFc[1+0.001xFc^2^\l^3^/sin(2\q)]^-1/4^
_refine_ls_extinction_method SHELXL
_refine_ls_goodness_of_fit_ref 1.036
_refine_ls_hydrogen_treatment mixed
_refine_ls_matrix_type full
_refine_ls_number_parameters 202
_refine_ls_number_reflns 2896
_refine_ls_number_restraints 0
_refine_ls_restrained_S_all 1.036
_refine_ls_R_factor_all 0.0381
_refine_ls_R_factor_gt 0.0341
_refine_ls_shift/su_max 0.000
_refine_ls_shift/su_mean 0.000
_refine_ls_structure_factor_coef Fsqd
_refine_ls_weighting_details 'calc w=1/[\s^2^(Fo^2^)+(0.0444P)^2^+0.1604P] where P=(Fo^2^+2Fc^2^)/3'
_refine_ls_weighting_scheme calc
_refine_ls_wR_factor_gt 0.0894
_refine_ls_wR_factor_ref 0.0940
_reflns_number_gt 2614
_reflns_number_total 2896
_reflns_threshold_expression >2sigma(I)
_cod_data_source_file ol202476j_si_002.cif
_cod_data_source_block as-1-45
_cod_depositor_comments
;
The following automatic conversions were performed:

'_symmetry_cell_setting' value 'Triclinic' changed to 'triclinic'
according to /home/saulius/struct/CIF-dictionaries/cif_core.dic
dictionary named 'cif_core.dic' version 2.4.1 from
2010-06-29.

'_exptl_absorpt_correction_type' value 'Multi-Scan'
changed to 'multi-scan' according to
/home/saulius/struct/CIF-dictionaries/cif_core.dic dictionary named
'cif_core.dic' version 2.4.1 from 2010-06-29.

Automatic conversion script
Id: cif_fix_values 1715 2011-07-08 13:25:40Z adriana 
;
_cod_original_sg_symbol_H-M P-1
_cod_database_code 1502556

loop_
_symmetry_equiv_pos_as_xyz
'x, y, z'
'-x, -y, -z'

loop_
_atom_site_label
_atom_site_type_symbol
_atom_site_fract_x
_atom_site_fract_y
_atom_site_fract_z
_atom_site_U_iso_or_equiv
_atom_site_adp_type
_atom_site_occupancy
_atom_site_symmetry_multiplicity
_atom_site_calc_flag
_atom_site_refinement_flags
C11 C 0.08738(13) 0.83248(14) 0.37782(13) 0.0390(3) Uani 1 1 d .
C19 C 0.30393(13) 0.94119(15) -0.04526(12) 0.0402(3) Uani 1 1 d .
C3 C 0.34813(13) 0.68657(15) 0.06740(13) 0.0397(3) Uani 1 1 d .
C5 C 0.29955(13) 0.54714(13) 0.33089(12) 0.0363(3) Uani 1 1 d .
H5 H 0.3295 0.6186 0.3537 0.044 Uiso 1 1 calc R
C13 C 0.08532(13) 0.95541(14) 0.25671(13) 0.0409(3) Uani 1 1 d .
H13 H 0.0420 0.9798 0.1674 0.049 Uiso 1 1 calc R
C1 C 0.28880(14) 0.89272(17) -0.14646(13) 0.0462(3) Uani 1 1 d .
H1 H 0.2657 0.9545 -0.2453 0.055 Uiso 1 1 calc R
C12 C 0.16144(15) 0.84054(15) 0.49411(14) 0.0447(3) Uani 1 1 d .
C15 C 0.31002(14) 1.05290(15) 0.20024(13) 0.0427(3) Uani 1 1 d .
H15A H 0.3665 1.0945 0.2380 0.051 Uiso 1 1 calc R
H15B H 0.3775 0.9469 0.2164 0.051 Uiso 1 1 calc R
C18 C 0.27381(14) 1.09672(15) -0.05845(13) 0.0436(3) Uani 1 1 d .
H18 H 0.2503 1.1733 -0.1531 0.052 Uiso 1 1 calc R
C16 C 0.27323(14) 1.15166(15) 0.03973(14) 0.0438(3) Uani 1 1 d .
C2 C 0.31473(14) 0.73092(16) -0.07384(13) 0.0455(3) Uani 1 1 d .
H2 H 0.3097 0.6672 -0.1157 0.055 Uiso 1 1 calc R
C4 C 0.38673(14) 0.53531(14) 0.19709(13) 0.0422(3) Uani 1 1 d .
H4A H 0.4987 0.4924 0.2213 0.051 Uiso 1 1 calc R
H4B H 0.3618 0.4627 0.1735 0.051 Uiso 1 1 calc R
C14 C 0.16125(15) 1.04908(15) 0.28241(13) 0.0442(3) Uani 1 1 d .
H14 H 0.0863 1.1560 0.2574 0.053 Uiso 1 1 calc R
C6 C 0.35006(14) 0.39130(14) 0.46270(14) 0.0417(3) Uani 1 1 d .
C9 C 0.11976(14) 0.61923(15) 0.30128(13) 0.0413(3) Uani 1 1 d .
H9A H 0.0939 0.6959 0.2013 0.050 Uiso 1 1 calc R
H9B H 0.0807 0.5377 0.3153 0.050 Uiso 1 1 calc R
C7 C 0.37511(14) 0.38395(16) 0.59105(14) 0.0469(3) Uani 1 1 d .
H7A H 0.4045 0.2882 0.6718 0.056 Uiso 1 1 calc R
H7B H 0.3633 0.4746 0.6006 0.056 Uiso 1 1 calc R
C10 C 0.03914(13) 0.69841(15) 0.40201(13) 0.0428(3) Uani 1 1 d .
H10A H -0.0737 0.7362 0.3849 0.051 Uiso 1 1 calc R
H10B H 0.0661 0.6221 0.5020 0.051 Uiso 1 1 calc R
C8 C 0.36793(19) 0.24745(16) 0.44297(18) 0.0594(4) Uani 1 1 d .
H8A H 0.4575 0.2236 0.3883 0.089 Uiso 1 1 calc R
H8B H 0.2755 0.2660 0.3919 0.089 Uiso 1 1 calc R
H8C H 0.3821 0.1609 0.5361 0.089 Uiso 1 1 calc R
C17 C 0.23358(19) 1.32430(17) -0.00746(18) 0.0622(4) Uani 1 1 d .
H17A H 0.2012 1.3794 -0.1088 0.093 Uiso 1 1 calc R
H17B H 0.3243 1.3416 0.0093 0.093 Uiso 1 1 calc R
H17C H 0.1500 1.3619 0.0471 0.093 Uiso 1 1 calc R
O1 O 0.34296(9) 0.81401(9) 0.08830(8) 0.0384(2) Uani 1 1 d .
O3 O 0.20255(11) 0.96966(11) 0.43668(9) 0.0502(3) Uani 1 1 d .
O2 O 0.18690(12) 0.75296(12) 0.62114(9) 0.0572(3) Uani 1 1 d .

loop_
_atom_site_aniso_label
_atom_site_aniso_U_11
_atom_site_aniso_U_22
_atom_site_aniso_U_33
_atom_site_aniso_U_23
_atom_site_aniso_U_13
_atom_site_aniso_U_12
C11 0.0284(5) 0.0488(7) 0.0347(6) -0.0194(5) 0.0068(4) -0.0078(5)
C19 0.0314(6) 0.0548(7) 0.0306(6) -0.0143(5) 0.0053(4) -0.0167(5)
C3 0.0351(6) 0.0539(7) 0.0389(7) -0.0281(6) 0.0093(5) -0.0169(5)
C5 0.0352(6) 0.0425(6) 0.0364(6) -0.0198(5) 0.0053(5) -0.0164(5)
C13 0.0284(6) 0.0525(7) 0.0354(6) -0.0181(5) 0.0040(5) -0.0088(5)
C1 0.0352(6) 0.0700(9) 0.0307(6) -0.0219(6) 0.0052(5) -0.0162(6)
C12 0.0442(7) 0.0512(7) 0.0369(7) -0.0251(6) 0.0082(5) -0.0092(6)
C15 0.0374(6) 0.0478(7) 0.0464(7) -0.0236(6) 0.0020(5) -0.0145(5)
C18 0.0357(6) 0.0523(7) 0.0352(6) -0.0102(5) 0.0044(5) -0.0183(5)
C16 0.0344(6) 0.0470(7) 0.0460(7) -0.0154(6) 0.0056(5) -0.0163(5)
C2 0.0382(6) 0.0656(8) 0.0409(7) -0.0332(6) 0.0068(5) -0.0158(6)
C4 0.0429(7) 0.0495(7) 0.0421(7) -0.0272(6) 0.0079(5) -0.0172(5)
C14 0.0426(7) 0.0444(7) 0.0398(7) -0.0193(6) 0.0043(5) -0.0083(5)
C6 0.0340(6) 0.0427(7) 0.0476(7) -0.0175(6) 0.0073(5) -0.0162(5)
C9 0.0363(6) 0.0520(7) 0.0389(7) -0.0181(6) 0.0024(5) -0.0206(5)
C7 0.0407(7) 0.0474(7) 0.0419(7) -0.0086(6) 0.0016(5) -0.0164(6)
C10 0.0304(6) 0.0558(7) 0.0364(6) -0.0151(6) 0.0058(5) -0.0155(5)
C8 0.0635(9) 0.0478(8) 0.0698(10) -0.0261(7) 0.0129(7) -0.0239(7)
C17 0.0641(9) 0.0518(8) 0.0666(10) -0.0194(7) 0.0085(7) -0.0241(7)
O1 0.0393(4) 0.0490(5) 0.0304(4) -0.0186(4) 0.0061(3) -0.0186(4)
O3 0.0616(6) 0.0550(5) 0.0401(5) -0.0278(4) 0.0064(4) -0.0193(4)
O2 0.0704(7) 0.0635(6) 0.0318(5) -0.0209(5) 0.0030(4) -0.0169(5)

loop_
_atom_type_symbol
_atom_type_description
_atom_type_scat_dispersion_real
_atom_type_scat_dispersion_imag
_atom_type_scat_source
C C 0.0033 0.0016 'International Tables Vol C Tables 4.2.6.8 and 6.1.1.4'
H H 0.0000 0.0000 'International Tables Vol C Tables 4.2.6.8 and 6.1.1.4'
O O 0.0106 0.0060 'International Tables Vol C Tables 4.2.6.8 and 6.1.1.4'

loop_
_geom_angle_atom_site_label_1
_geom_angle_atom_site_label_2
_geom_angle_atom_site_label_3
_geom_angle
C13 C11 C12 106.95(11)
C13 C11 C10 130.17(11)
C12 C11 C10 122.72(11)
C1 C19 O1 108.77(11)
C1 C19 C18 130.11(12)
O1 C19 C18 120.91(11)
C2 C3 O1 109.56(11)
C2 C3 C4 133.56(12)
O1 C3 C4 116.88(10)
C6 C5 C4 111.99(10)
C6 C5 C9 111.54(9)
C4 C5 C9 112.50(10)
C11 C13 C14 111.10(11)
C19 C1 C2 107.46(11)
O2 C12 O3 121.54(12)
O2 C12 C11 129.42(13)
O3 C12 C11 109.04(11)
C16 C15 C14 112.02(10)
C16 C18 C19 132.21(12)
C18 C16 C17 120.05(12)
C18 C16 C15 124.95(12)
C17 C16 C15 114.99(12)
C3 C2 C1 107.15(12)
C3 C4 C5 114.09(10)
O3 C14 C13 103.88(10)
O3 C14 C15 109.27(10)
C13 C14 C15 113.44(10)
C7 C6 C8 121.54(12)
C7 C6 C5 120.42(11)
C8 C6 C5 118.03(11)
C10 C9 C5 111.54(10)
C11 C10 C9 111.52(10)
C3 O1 C19 107.04(9)
C12 O3 C14 108.97(10)

loop_
_geom_bond_atom_site_label_1
_geom_bond_atom_site_label_2
_geom_bond_distance
C11 C13 1.3256(17)
C11 C12 1.4760(18)
C11 C10 1.4977(18)
C19 C1 1.3586(18)
C19 O1 1.3829(14)
C19 C18 1.4429(19)
C3 C2 1.3485(17)
C3 O1 1.3800(14)
C3 C4 1.4814(17)
C5 C6 1.5155(16)
C5 C4 1.5389(16)
C5 C9 1.5429(16)
C13 C14 1.4841(18)
C1 C2 1.4161(19)
C12 O2 1.2063(15)
C12 O3 1.3661(16)
C15 C16 1.5076(17)
C15 C14 1.5337(17)
C18 C16 1.3384(19)
C16 C17 1.5068(19)
C14 O3 1.4475(15)
C6 C7 1.3221(18)
C6 C8 1.5033(18)
C9 C10 1.5356(17)
